data_7135413
loop_
_publ_author_name
'Deng, Zhihong'
'Zhang, Hong'
'Luo, Ming'
'Xia, Haiping'

_publ_section_title
;
 Tuning the reactivity of an osmium-peroxo unit by modulating metallacycle
 aromaticity.
;
_journal_issue 21
_journal_name_full 'Chemical communications (Cambridge, England)'
_journal_page_first 5914
_journal_page_last 5918
_journal_paper_doi 10.1039/d5cc07078c
_journal_volume 62
_journal_year 2026
_chemical_formula_moiety 'C63 H51 Cl0.25 O4.5 Os P3, 3(C H2 Cl2)'
_chemical_formula_sum 'C66 H57 Cl6.25 O4.5 Os P3'
_chemical_formula_weight 1426.79
_space_group_crystal_system monoclinic
_space_group_IT_number 14
_space_group_name_Hall '-P 2yn'
_space_group_name_H-M_alt 'P 1 21/n 1'
_atom_sites_solution_hydrogens geom
_atom_sites_solution_primary iterative
_audit_creation_date 2025-12-12
_audit_creation_method
;
Olex2 1.5
(compiled 2025.07.13 svn.rb7424aed for OlexSys, GUI svn.r7314)
;
_audit_update_record
;
2025-12-12 deposited with the CCDC.	2026-02-19 downloaded from the CCDC.
;
_cell_angle_alpha 90
_cell_angle_beta 96.239(3)
_cell_angle_gamma 90
_cell_formula_units_Z 4
_cell_length_a 13.0692(3)
_cell_length_b 23.4824(6)
_cell_length_c 20.1169(5)
_cell_measurement_reflns_used 6221
_cell_measurement_temperature 172.95(10)
_cell_measurement_theta_max 28.7050
_cell_measurement_theta_min 2.3320
_cell_volume 6137.2(3)
_computing_cell_refinement 'CrysAlisPro 1.171.38.43 (Rigaku OD, 2015)'
_computing_data_collection 'CrysAlisPro 1.171.38.43 (Rigaku OD, 2015)'
_computing_data_reduction 'CrysAlisPro 1.171.38.43 (Rigaku OD, 2015)'
_computing_molecular_graphics 'Olex2 1.5 (Dolomanov et al., 2009)'
_computing_publication_material 'Olex2 1.5 (Dolomanov et al., 2009)'
_computing_structure_refinement 'SHELXL 2019/3 (Sheldrick, 2015)'
_computing_structure_solution 'olex2.solve 1.5 (Bourhis et al., 2015)'
_diffrn_ambient_environment N~2~
_diffrn_ambient_temperature 172.95(10)
_diffrn_detector 'CCD plate'
_diffrn_detector_area_resol_mean 16.1903
_diffrn_detector_type Sapphire3
_diffrn_measured_fraction_theta_full 0.999
_diffrn_measured_fraction_theta_max 0.999
_diffrn_measurement_details
;
List of Runs (angles in degrees, time in seconds):

  # Type    Start    End  Width  t~exp~   \w     \q     \k     \f   Frames
#--------------------------------------------------------------------------
  1  \w    -73.00   0.00   1.00    5.00    --  -23.01   0.00  30.00   73
  2  \w    -11.00  16.00   1.00    5.00    --  -23.01  19.00 -90.00   27
  3  \w   -105.00 -42.00   1.00    5.00    --  -23.01 178.00 -90.00   63
  4  \w    -80.00 -21.00   1.00    5.00    --  -23.01  19.00 -90.00   59
  5  \w     61.00 101.00   1.00    5.00    --   24.26 178.00  30.00   40
  6  \w     61.00  89.00   1.00    5.00    --   24.26 178.00-150.00   28
;
_diffrn_measurement_device 'four-circle diffractometer'
_diffrn_measurement_device_type 'Xcalibur, Sapphire3, Gemini ultra'
_diffrn_measurement_method '\w scans'
_diffrn_orient_matrix_type 'CrysAlisPro convention (1999,Acta A55,543-557)'
_diffrn_orient_matrix_UB_11 0.0128197000
_diffrn_orient_matrix_UB_12 0.0290615000
_diffrn_orient_matrix_UB_13 -0.0040295000
_diffrn_orient_matrix_UB_21 0.0448534000
_diffrn_orient_matrix_UB_22 -0.0035876000
_diffrn_orient_matrix_UB_23 0.0228180000
_diffrn_orient_matrix_UB_31 0.0283627000
_diffrn_orient_matrix_UB_32 -0.0074463000
_diffrn_orient_matrix_UB_33 -0.0268420000
_diffrn_radiation_monochromator graphite
_diffrn_radiation_probe x-ray
_diffrn_radiation_type 'Mo K\a'
_diffrn_radiation_wavelength 0.71073
_diffrn_reflns_av_R_equivalents 0.0354
_diffrn_reflns_av_unetI/netI 0.0472
_diffrn_reflns_Laue_measured_fraction_full 0.999
_diffrn_reflns_Laue_measured_fraction_max 0.999
_diffrn_reflns_limit_h_max 15
_diffrn_reflns_limit_h_min -15
_diffrn_reflns_limit_k_max 25
_diffrn_reflns_limit_k_min -27
_diffrn_reflns_limit_l_max 16
_diffrn_reflns_limit_l_min -23
_diffrn_reflns_number 26259
_diffrn_reflns_point_group_measured_fraction_full 0.999
_diffrn_reflns_point_group_measured_fraction_max 0.999
_diffrn_reflns_theta_full 25.027
_diffrn_reflns_theta_max 25.027
_diffrn_reflns_theta_min 2.214
_diffrn_source 'fine-focus sealed X-ray tube'
_diffrn_source_type 'Enhance (Mo) X-ray Source'
_exptl_absorpt_coefficient_mu 2.477
_exptl_absorpt_correction_T_max 1.00000
_exptl_absorpt_correction_T_min 0.75132
_exptl_absorpt_correction_type multi-scan
_exptl_absorpt_process_details
;
CrysAlisPro 1.171.38.43 (Rigaku Oxford Diffraction, 2015)
Empirical absorption correction using spherical harmonics,
 implemented in SCALE3 ABSPACK scaling algorithm.
;
_exptl_crystal_colour 'metallic blackish black'
_exptl_crystal_colour_lustre metallic
_exptl_crystal_colour_modifier blackish
_exptl_crystal_colour_primary black
_exptl_crystal_density_diffrn 1.544
_exptl_crystal_description block
_exptl_crystal_F_000 2865
_exptl_crystal_size_max 0.6
_exptl_crystal_size_mid 0.4
_exptl_crystal_size_min 0.4
_refine_diff_density_max 2.002
_refine_diff_density_min -1.633
_refine_diff_density_rms 0.123
_refine_ls_extinction_method none
_refine_ls_goodness_of_fit_ref 1.172
_refine_ls_hydrogen_treatment constr
_refine_ls_matrix_type full
_refine_ls_number_parameters 758
_refine_ls_number_reflns 10818
_refine_ls_number_restraints 52
_refine_ls_restrained_S_all 1.185
_refine_ls_R_factor_all 0.0655
_refine_ls_R_factor_gt 0.0571
_refine_ls_shift/su_max 0.001
_refine_ls_shift/su_mean 0.000
_refine_ls_structure_factor_coef Fsqd
_refine_ls_weighting_details 'w=1/[\s^2^(Fo^2^)+(0.0159P)^2^+48.5099P] where P=(Fo^2^+2Fc^2^)/3'
_refine_ls_weighting_scheme calc
_refine_ls_wR_factor_gt 0.1163
_refine_ls_wR_factor_ref 0.1199
_reflns_Friedel_coverage 0.000
_reflns_number_gt 9625
_reflns_number_total 10818
_reflns_threshold_expression 'I > 2\s(I)'
_cod_data_source_file d5cc07078c2.cif
_cod_data_source_block dzh160331-1
_cod_depositor_comments 'Adding full bibliography for 7135412--7135413.cif.'
_cod_original_cell_volume 6137.3(3)
_cod_original_formula_sum 'C66 H57 Cl6.25 O4.50 Os P3'
_cod_database_code 7135413
_shelx_shelxl_version_number 2019/3
_shelx_space_group_comment
;
The symmetry employed for this shelxl refinement is uniquely defined
by the following loop, which should always be used as a source of
symmetry information in preference to the above space-group names.
They are only intended as comments.
;
_reflns_odcompleteness_completeness 99.89
_reflns_odcompleteness_iscentric 1
_reflns_odcompleteness_theta 27.42
_olex2_refinement_description
;
1. Fixed Uiso
 At 1.2 times of:
  All C(H) groups, All C(H,H) groups
 At 1.5 times of:
  All C(H,H,H) groups
2. Restrained distances
 Cl2A-C1A = Cl2A-C1B = Cl3-C1B = Cl-C1A
 1.77 with sigma of 0.02
3. Uiso/Uaniso restraints and constraints
C1B \\sim Cl2A \\sim C1A \\sim Cl \\sim Cl3: within 2A with sigma of 0.01 and
sigma for terminal atoms of 0.02 within 2A
4. Others
 Fixed Sof: O2(0.75) Cl(0.25) C1A(0.25) H1AA(0.25) H1AB(0.25) O1(0.75)
 Cl1(0.25) Cl3(0.75) C1B(0.75) H1BA(0.75) H1BB(0.75)
5.a Secondary CH2 refined with riding coordinates:
 C2AA(H2AA,H2AB), C0AA(H0AA,H0AB), C1A(H1AA,H1AB), C1B(H1BA,H1BB)
5.b Aromatic/amide H refined with riding coordinates:
 C7(H7), C5(H5), C12(H12), C3(H3), C17(H17), C10(H10), C27(H27), C25(H25),
 C34(H34), C24(H24), C46(H46), C15(H15), C21(H21), C47(H47), C50(H50), C26(H26),
  C13(H13), C29(H29), C44(H44), C14(H14), C30(H30), C58(H58), C56(H56),
 C20(H20), C19(H19), C23(H23), C18(H18), C54(H54), C38(H38), C40(H40), C35(H35),
  C33(H33), C48(H48), C53(H53), C62(H62), C52(H52), C49(H49), C59(H59),
 C31(H31), C36(H36), C55(H55), C42(H42), C32(H32), C41(H41), C43(H43), C37(H37),
  C61(H61), C60(H60)
5.c Idealised Me refined as rotating group:
 C9(H9A,H9B,H9C)
;
_olex2_date_sample_data_collection 2016-03-31
_olex2_submission_special_instructions 'No special instructions were received'
_oxdiff_exptl_absorpt_empirical_details
;
Empirical correction (ABSPACK) includes:
- Absorption correction using spherical harmonics
- Frame scaling
;
_oxdiff_exptl_absorpt_empirical_full_max 1.313
_oxdiff_exptl_absorpt_empirical_full_min 0.796

loop_
_space_group_symop_operation_xyz
'x, y, z'
'-x+1/2, y+1/2, -z+1/2'
'-x, -y, -z'
'x-1/2, -y-1/2, z-1/2'

loop_
_atom_site_label
_atom_site_type_symbol
_atom_site_fract_x
_atom_site_fract_y
_atom_site_fract_z
_atom_site_U_iso_or_equiv
_atom_site_adp_type
_atom_site_occupancy
_atom_site_site_symmetry_order
_atom_site_calc_flag
_atom_site_refinement_flags_posn
_atom_site_refinement_flags_adp
_atom_site_refinement_flags_occupancy
_atom_site_disorder_assembly
_atom_site_disorder_group
Os1 Os 0.78206(2) 0.73088(2) 0.33282(2) 0.02186(9) Uani 1 1 d . . . . .
P1 P 0.74087(13) 0.63447(7) 0.30305(8) 0.0190(3) Uani 1 1 d . . . . .
P2 P 0.82472(13) 0.82836(7) 0.35735(9) 0.0227(4) Uani 1 1 d . . . . .
P3 P 0.51284(13) 0.72977(8) 0.48257(8) 0.0237(4) Uani 1 1 d . . . . .
C7 C 0.7742(6) 0.7521(3) 0.2344(3) 0.0274(15) Uani 1 1 d . . . . .
H7 H 0.834397 0.750214 0.211933 0.033 Uiso 1 1 calc R U . . .
O3 O 0.7406(4) 0.7059(2) 0.4767(3) 0.0414(13) Uani 1 1 d . . . . .
C4 C 0.6308(5) 0.7544(3) 0.3054(3) 0.0227(14) Uani 1 1 d . . . . .
C11 C 0.6032(5) 0.6188(3) 0.2999(3) 0.0224(14) Uani 1 1 d . . . . .
C22 C 0.7725(5) 0.6102(3) 0.2209(3) 0.0239(15) Uani 1 1 d . . . . .
O5 O 0.5795(5) 0.8041(3) 0.1055(3) 0.0513(16) Uani 1 1 d . . . . .
C5 C 0.5990(5) 0.7709(3) 0.2411(3) 0.0284(15) Uani 1 1 d . . . . .
H5 H 0.530393 0.781895 0.226035 0.034 Uiso 1 1 calc R U . . .
C6 C 0.6806(6) 0.7697(3) 0.1992(3) 0.0286(15) Uani 1 1 d . . . . .
C12 C 0.5616(5) 0.5924(3) 0.3518(3) 0.0244(14) Uani 1 1 d . . . . .
H12 H 0.605805 0.579379 0.389289 0.029 Uiso 1 1 calc R U . . .
O4 O 0.7437(5) 0.7836(3) 0.0936(3) 0.067(2) Uani 1 1 d . . . . .
C16 C 0.7994(5) 0.5774(3) 0.3570(3) 0.0226(14) Uani 1 1 d . . . . .
C2 C 0.5928(5) 0.7355(3) 0.4168(3) 0.0264(15) Uani 1 1 d . . . . .
C1 C 0.7038(7) 0.7213(3) 0.4226(4) 0.0369(18) Uani 1 1 d . . . . .
C28 C 0.9048(5) 0.8448(3) 0.4357(3) 0.0269(15) Uani 1 1 d . . . . .
C3 C 0.5581(6) 0.7534(3) 0.3534(3) 0.0276(15) Uani 1 1 d . . . . .
H3 H 0.488607 0.764717 0.341994 0.033 Uiso 1 1 calc R U . . .
C39 C 0.7145(6) 0.8764(3) 0.3620(4) 0.0346(18) Uani 1 1 d . . . . .
C17 C 0.8221(5) 0.5869(3) 0.4256(3) 0.0313(16) Uani 1 1 d . . . . .
H17 H 0.810626 0.623390 0.443889 0.038 Uiso 1 1 calc R U . . .
C10 C 0.5371(5) 0.6381(3) 0.2451(3) 0.0270(15) Uani 1 1 d . . . . .
H10 H 0.564452 0.657444 0.209479 0.032 Uiso 1 1 calc R U . . .
C00V C 0.8998(6) 0.8646(3) 0.2973(3) 0.0291(16) Uani 1 1 d . . . . .
C45 C 0.5674(5) 0.7671(3) 0.5564(3) 0.0276(15) Uani 1 1 d . . . . .
C27 C 0.8637(6) 0.6281(3) 0.1988(3) 0.0316(16) Uani 1 1 d . . . . .
H27 H 0.905253 0.655339 0.224083 0.038 Uiso 1 1 calc R U . . .
C25 C 0.8352(7) 0.5677(3) 0.1027(4) 0.042(2) Uani 1 1 d . . . . .
H25 H 0.856255 0.553753 0.062005 0.051 Uiso 1 1 calc R U . . .
C34 C 0.9844(6) 0.8365(4) 0.2790(4) 0.0390(19) Uani 1 1 d . . . . .
H34 H 0.997054 0.798246 0.293016 0.047 Uiso 1 1 calc R U . . .
C24 C 0.7438(6) 0.5487(3) 0.1244(4) 0.0375(18) Uani 1 1 d . . . . .
H24 H 0.702894 0.521285 0.098908 0.045 Uiso 1 1 calc R U . . .
C51 C 0.4923(6) 0.6573(3) 0.5089(3) 0.0273(15) Uani 1 1 d . . . . .
C57 C 0.3885(5) 0.7593(3) 0.4548(3) 0.0271(15) Uani 1 1 d . . . . .
C8 C 0.6739(7) 0.7861(3) 0.1284(4) 0.0393(19) Uani 1 1 d . . . . .
C46 C 0.5336(6) 0.7545(3) 0.6186(4) 0.0321(17) Uani 1 1 d . . . . .
H46 H 0.482111 0.726508 0.622240 0.039 Uiso 1 1 calc R U . . .
C15 C 0.4327(6) 0.6290(4) 0.2425(4) 0.0377(18) Uani 1 1 d . . . . .
H15 H 0.388504 0.641227 0.204573 0.045 Uiso 1 1 calc R U . . .
C21 C 0.8174(5) 0.5238(3) 0.3318(4) 0.0303(16) Uani 1 1 d . . . . .
H21 H 0.802415 0.516691 0.285259 0.036 Uiso 1 1 calc R U . . .
C47 C 0.5767(6) 0.7837(4) 0.6746(4) 0.0402(19) Uani 1 1 d . . . . .
H47 H 0.555256 0.774947 0.717115 0.048 Uiso 1 1 calc R U . . .
C50 C 0.6418(7) 0.8081(4) 0.5523(4) 0.044(2) Uani 1 1 d . . . . .
H50 H 0.665052 0.816662 0.510270 0.053 Uiso 1 1 calc R U . . .
C26 C 0.8951(6) 0.6066(3) 0.1399(4) 0.0382(19) Uani 1 1 d . . . . .
H26 H 0.958217 0.618966 0.125308 0.046 Uiso 1 1 calc R U . . .
C13 C 0.4549(6) 0.5846(3) 0.3502(4) 0.0330(17) Uani 1 1 d . . . . .
H13 H 0.426765 0.567304 0.386834 0.040 Uiso 1 1 calc R U . . .
C29 C 0.9103(6) 0.8075(3) 0.4892(4) 0.0351(17) Uani 1 1 d . . . . .
H29 H 0.875747 0.771880 0.484481 0.042 Uiso 1 1 calc R U . . .
C44 C 0.6495(7) 0.8895(4) 0.3044(5) 0.057(3) Uani 1 1 d . . . . .
H44 H 0.665609 0.876526 0.262044 0.068 Uiso 1 1 calc R U . . .
C14 C 0.3916(6) 0.6023(4) 0.2948(4) 0.0393(19) Uani 1 1 d . . . . .
H14 H 0.319450 0.596120 0.292553 0.047 Uiso 1 1 calc R U . . .
C30 C 0.9660(7) 0.8218(4) 0.5501(4) 0.045(2) Uani 1 1 d . . . . .
H30 H 0.968990 0.796168 0.586803 0.054 Uiso 1 1 calc R U . . .
C58 C 0.3249(5) 0.7327(3) 0.4045(4) 0.0339(17) Uani 1 1 d . . . . .
H58 H 0.348942 0.700213 0.382737 0.041 Uiso 1 1 calc R U . . .
C56 C 0.5742(6) 0.6197(3) 0.5202(3) 0.0346(17) Uani 1 1 d . . . . .
H56 H 0.640882 0.631187 0.510900 0.041 Uiso 1 1 calc R U . . .
C20 C 0.8575(6) 0.4803(3) 0.3742(4) 0.0382(18) Uani 1 1 d . . . . .
H20 H 0.869828 0.443758 0.356369 0.046 Uiso 1 1 calc R U . . .
C19 C 0.8791(6) 0.4898(3) 0.4412(4) 0.0356(18) Uani 1 1 d . . . . .
H19 H 0.906176 0.460015 0.469819 0.043 Uiso 1 1 calc R U . . .
C23 C 0.7127(6) 0.5698(3) 0.1832(3) 0.0305(16) Uani 1 1 d . . . . .
H23 H 0.650196 0.556763 0.198084 0.037 Uiso 1 1 calc R U . . .
C18 C 0.8615(6) 0.5429(3) 0.4672(4) 0.0353(18) Uani 1 1 d . . . . .
H18 H 0.876296 0.549379 0.513871 0.042 Uiso 1 1 calc R U . . .
C54 C 0.4630(8) 0.5503(4) 0.5574(4) 0.054(2) Uani 1 1 d . . . . .
H54 H 0.452609 0.513024 0.573609 0.065 Uiso 1 1 calc R U . . .
C38 C 0.8824(7) 0.9207(4) 0.2762(4) 0.046(2) Uani 1 1 d . . . . .
H38 H 0.824743 0.940888 0.289046 0.055 Uiso 1 1 calc R U . . .
C40 C 0.6901(7) 0.8966(3) 0.4234(5) 0.046(2) Uani 1 1 d . . . . .
H40 H 0.734793 0.889313 0.462989 0.055 Uiso 1 1 calc R U . . .
C35 C 1.0515(6) 0.8631(4) 0.2405(4) 0.042(2) Uani 1 1 d . . . . .
H35 H 1.109804 0.843216 0.228175 0.050 Uiso 1 1 calc R U . . .
C33 C 0.9567(7) 0.8964(4) 0.4438(4) 0.046(2) Uani 1 1 d . . . . .
H33 H 0.953054 0.922594 0.407592 0.055 Uiso 1 1 calc R U . . .
C48 C 0.6497(6) 0.8249(4) 0.6697(4) 0.047(2) Uani 1 1 d . . . . .
H48 H 0.677553 0.845214 0.708306 0.056 Uiso 1 1 calc R U . . .
C53 C 0.3823(7) 0.5860(4) 0.5475(4) 0.052(2) Uani 1 1 d . . . . .
H53 H 0.316153 0.573586 0.556901 0.062 Uiso 1 1 calc R U . . .
C62 C 0.3530(7) 0.8067(4) 0.4863(4) 0.047(2) Uani 1 1 d . . . . .
H62 H 0.395963 0.825337 0.520759 0.057 Uiso 1 1 calc R U . . .
C52 C 0.3951(7) 0.6416(4) 0.5235(4) 0.042(2) Uani 1 1 d . . . . .
H52 H 0.338979 0.667504 0.517455 0.050 Uiso 1 1 calc R U . . .
C49 C 0.6823(7) 0.8366(4) 0.6082(4) 0.052(2) Uani 1 1 d . . . . .
H49 H 0.733519 0.864855 0.604743 0.063 Uiso 1 1 calc R U . . .
C59 C 0.2269(6) 0.7532(4) 0.3856(4) 0.045(2) Uani 1 1 d . . . . .
H59 H 0.184031 0.735060 0.350651 0.054 Uiso 1 1 calc R U . . .
C31 C 1.0160(8) 0.8726(4) 0.5563(4) 0.059(3) Uani 1 1 d . . . . .
H31 H 1.053596 0.882454 0.597839 0.071 Uiso 1 1 calc R U . . .
C36 C 1.0340(8) 0.9184(4) 0.2199(4) 0.054(2) Uani 1 1 d . . . . .
H36 H 1.080784 0.936951 0.194128 0.065 Uiso 1 1 calc R U . . .
C55 C 0.5596(8) 0.5663(4) 0.5446(4) 0.049(2) Uani 1 1 d . . . . .
H55 H 0.615809 0.540591 0.552550 0.059 Uiso 1 1 calc R U . . .
C9 C 0.5662(9) 0.8201(4) 0.0346(4) 0.067(3) Uani 1 1 d . . . . .
H9A H 0.585435 0.787915 0.007497 0.100 Uiso 1 1 calc R U . . .
H9B H 0.610234 0.852825 0.027443 0.100 Uiso 1 1 calc R U . . .
H9C H 0.494100 0.830182 0.021421 0.100 Uiso 1 1 calc R U . . .
C42 C 0.5359(8) 0.9388(5) 0.3704(8) 0.081(4) Uani 1 1 d . . . . .
H42 H 0.473375 0.958725 0.373660 0.097 Uiso 1 1 calc R U . . .
C32 C 1.0130(8) 0.9102(4) 0.5031(4) 0.065(3) Uani 1 1 d . . . . .
H32 H 1.049503 0.945177 0.507688 0.078 Uiso 1 1 calc R U . . .
C41 C 0.6003(8) 0.9273(4) 0.4266(6) 0.069(3) Uani 1 1 d . . . . .
H41 H 0.583462 0.940620 0.468625 0.082 Uiso 1 1 calc R U . . .
C43 C 0.5611(8) 0.9214(4) 0.3089(8) 0.082(4) Uani 1 1 d . . . . .
H43 H 0.518023 0.931344 0.269544 0.098 Uiso 1 1 calc R U . . .
C37 C 0.9481(9) 0.9468(4) 0.2370(4) 0.062(3) Uani 1 1 d . . . . .
H37 H 0.934426 0.984525 0.221522 0.074 Uiso 1 1 calc R U . . .
C61 C 0.2555(8) 0.8266(5) 0.4673(5) 0.066(3) Uani 1 1 d . . . . .
H61 H 0.231614 0.859351 0.488666 0.080 Uiso 1 1 calc R U . . .
C60 C 0.1916(7) 0.7999(4) 0.4176(5) 0.059(3) Uani 1 1 d . . . . .
H60 H 0.123704 0.813708 0.405687 0.070 Uiso 1 1 calc R U . . .
Cl1A Cl 1.1854(2) 0.59040(16) 0.40842(13) 0.0801(9) Uani 1 1 d . . . . .
Cl2 Cl 1.0816(3) 0.55442(16) 0.28215(15) 0.0899(10) Uani 1 1 d . . . . .
C2AA C 1.0669(7) 0.5852(5) 0.3588(5) 0.069(3) Uani 1 1 d . . . . .
H2AA H 1.018869 0.562006 0.382325 0.082 Uiso 1 1 calc R U . . .
H2AB H 1.036752 0.623714 0.351641 0.082 Uiso 1 1 calc R U . . .
Cl0A Cl 0.3147(2) 0.79733(19) 0.2226(2) 0.1213(16) Uani 1 1 d . . . . .
Cl4A Cl 0.3272(3) 0.8993(2) 0.14406(19) 0.1169(13) Uani 1 1 d . . . . .
O2 O 0.9064(4) 0.7038(3) 0.3951(3) 0.0221(13) Uani 0.75 1 d . . P B .
Cl2A Cl 0.2626(5) 0.9864(3) 0.3072(3) 0.193(2) Uani 1 1 d D U . . .
C0AA C 0.3221(11) 0.8228(7) 0.1445(7) 0.114(5) Uani 1 1 d . . . . .
H0AA H 0.261334 0.809865 0.114670 0.136 Uiso 1 1 calc R U . . .
H0AB H 0.384408 0.807369 0.127069 0.136 Uiso 1 1 calc R U . . .
Cl Cl 0.1138(16) 1.0224(8) 0.3980(9) 0.130(5) Uani 0.25 1 d D U P A 2
C1A C 0.210(5) 0.971(3) 0.381(3) 0.173(5) Uani 0.25 1 d D U P A 2
H1AA H 0.265572 0.970698 0.418427 0.208 Uiso 0.25 1 calc R U P A 2
H1AB H 0.178666 0.932700 0.377429 0.208 Uiso 0.25 1 calc R U P A 2
O1 O 0.9309(6) 0.7106(4) 0.3274(4) 0.027(2) Uani 0.75 1 d . . P B 2
Cl1 Cl 0.9742(8) 0.7057(5) 0.3466(6) 0.041(2) Uani 0.25 1 d . . P B 1
Cl3 Cl 0.2224(8) 1.0028(3) 0.4370(3) 0.168(3) Uani 0.75 1 d D U P A 1
C1B C 0.1751(17) 0.9715(14) 0.3620(8) 0.168(4) Uani 0.75 1 d D U P A 1
H1BA H 0.168007 0.929870 0.367495 0.202 Uiso 0.75 1 calc R U P A 1
H1BB H 0.106886 0.987560 0.345756 0.202 Uiso 0.75 1 calc R U P A 1

loop_
_atom_site_aniso_label
_atom_site_aniso_U_11
_atom_site_aniso_U_22
_atom_site_aniso_U_33
_atom_site_aniso_U_23
_atom_site_aniso_U_13
_atom_site_aniso_U_12
Os1 0.02344(14) 0.02038(14) 0.02051(13) -0.00023(11) -0.00329(10) 0.00259(11)
P1 0.0200(8) 0.0201(8) 0.0166(8) 0.0022(7) 0.0008(7) 0.0013(7)
P2 0.0234(9) 0.0204(9) 0.0235(8) -0.0008(7) -0.0019(7) 0.0006(7)
P3 0.0244(9) 0.0211(9) 0.0263(9) 0.0020(7) 0.0064(7) -0.0003(7)
C7 0.041(4) 0.018(3) 0.023(3) -0.004(3) 0.006(3) -0.004(3)
O3 0.050(3) 0.032(3) 0.041(3) -0.002(2) 0.004(3) -0.004(3)
C4 0.030(4) 0.015(3) 0.024(3) 0.002(3) 0.005(3) 0.003(3)
C11 0.023(3) 0.020(3) 0.024(3) -0.004(3) 0.000(3) 0.002(3)
C22 0.033(4) 0.020(3) 0.018(3) 0.002(3) 0.003(3) 0.004(3)
O5 0.070(4) 0.044(4) 0.035(3) 0.007(3) -0.016(3) 0.005(3)
C5 0.025(4) 0.030(4) 0.029(4) 0.005(3) 0.000(3) -0.001(3)
C6 0.040(4) 0.027(4) 0.019(3) 0.001(3) 0.003(3) -0.007(3)
C12 0.027(4) 0.023(4) 0.023(3) 0.001(3) 0.002(3) 0.005(3)
O4 0.073(5) 0.094(6) 0.037(3) 0.019(3) 0.019(3) -0.001(4)
C16 0.015(3) 0.025(4) 0.028(3) -0.001(3) 0.005(3) 0.001(3)
C2 0.021(3) 0.023(4) 0.038(4) -0.006(3) 0.012(3) -0.001(3)
C1 0.057(5) 0.021(4) 0.033(4) -0.001(3) 0.004(4) -0.003(3)
C28 0.028(4) 0.029(4) 0.024(3) -0.001(3) 0.003(3) -0.002(3)
C3 0.031(4) 0.021(4) 0.033(4) 0.001(3) 0.015(3) -0.001(3)
C39 0.028(4) 0.018(4) 0.057(5) 0.000(3) 0.001(4) 0.001(3)
C17 0.031(4) 0.030(4) 0.032(4) 0.001(3) -0.002(3) 0.008(3)
C10 0.026(4) 0.033(4) 0.023(3) 0.001(3) 0.001(3) 0.001(3)
C00V 0.038(4) 0.028(4) 0.021(3) 0.000(3) 0.001(3) -0.002(3)
C45 0.031(4) 0.025(4) 0.027(3) 0.005(3) 0.004(3) -0.001(3)
C27 0.037(4) 0.030(4) 0.028(4) 0.000(3) 0.007(3) -0.003(3)
C25 0.065(6) 0.034(5) 0.031(4) -0.004(3) 0.015(4) 0.007(4)
C34 0.035(4) 0.038(5) 0.043(5) -0.003(4) 0.001(4) 0.005(4)
C24 0.048(5) 0.033(4) 0.031(4) -0.011(3) -0.001(4) 0.000(4)
C51 0.036(4) 0.024(4) 0.023(3) 0.002(3) 0.009(3) -0.006(3)
C57 0.028(4) 0.030(4) 0.025(3) 0.007(3) 0.012(3) 0.003(3)
C8 0.052(5) 0.037(5) 0.028(4) 0.003(3) -0.001(4) -0.007(4)
C46 0.030(4) 0.031(4) 0.035(4) 0.000(3) 0.004(3) -0.002(3)
C15 0.027(4) 0.052(5) 0.033(4) 0.002(4) -0.003(3) 0.006(4)
C21 0.032(4) 0.027(4) 0.031(4) -0.002(3) -0.002(3) 0.001(3)
C47 0.040(5) 0.047(5) 0.035(4) 0.000(4) 0.006(4) 0.007(4)
C50 0.051(5) 0.042(5) 0.039(4) -0.001(4) 0.008(4) -0.017(4)
C26 0.046(5) 0.037(5) 0.035(4) 0.000(3) 0.019(4) -0.002(4)
C13 0.032(4) 0.034(4) 0.035(4) 0.000(3) 0.013(3) -0.002(3)
C29 0.041(4) 0.032(4) 0.030(4) 0.001(3) -0.006(3) 0.000(3)
C44 0.049(5) 0.033(5) 0.081(7) -0.007(5) -0.030(5) 0.011(4)
C14 0.024(4) 0.046(5) 0.047(5) -0.011(4) 0.000(4) 0.002(3)
C30 0.057(5) 0.042(5) 0.033(4) 0.007(4) -0.007(4) -0.008(4)
C58 0.031(4) 0.038(4) 0.034(4) -0.004(3) 0.010(3) -0.003(3)
C56 0.046(5) 0.029(4) 0.029(4) 0.001(3) 0.003(3) 0.002(3)
C20 0.044(5) 0.021(4) 0.048(5) 0.001(3) -0.002(4) 0.002(3)
C19 0.031(4) 0.035(4) 0.040(4) 0.017(4) -0.003(3) 0.004(3)
C23 0.035(4) 0.027(4) 0.028(4) 0.001(3) -0.002(3) 0.001(3)
C18 0.037(4) 0.044(5) 0.025(4) 0.011(3) 0.001(3) 0.002(4)
C54 0.081(7) 0.034(5) 0.046(5) 0.013(4) 0.000(5) -0.009(5)
C38 0.066(6) 0.034(5) 0.041(5) 0.010(4) 0.017(4) 0.014(4)
C40 0.045(5) 0.028(4) 0.070(6) 0.012(4) 0.028(5) 0.006(4)
C35 0.043(5) 0.048(5) 0.036(4) -0.007(4) 0.011(4) -0.004(4)
C33 0.064(6) 0.036(5) 0.035(4) 0.000(4) -0.008(4) -0.017(4)
C48 0.041(5) 0.050(5) 0.047(5) -0.021(4) -0.004(4) 0.000(4)
C53 0.053(6) 0.055(6) 0.047(5) 0.005(4) 0.004(4) -0.032(5)
C62 0.051(5) 0.044(5) 0.045(5) -0.007(4) -0.005(4) 0.022(4)
C52 0.048(5) 0.040(5) 0.037(4) 0.010(4) 0.004(4) -0.006(4)
C49 0.055(6) 0.056(6) 0.047(5) -0.009(4) 0.010(4) -0.029(5)
C59 0.035(4) 0.056(6) 0.041(5) 0.001(4) -0.004(4) 0.005(4)
C31 0.074(7) 0.067(7) 0.033(5) -0.008(4) -0.010(4) -0.026(5)
C36 0.062(6) 0.064(7) 0.038(5) 0.011(4) 0.016(4) -0.010(5)
C55 0.071(6) 0.034(5) 0.044(5) 0.005(4) 0.007(5) 0.002(4)
C9 0.100(8) 0.060(7) 0.035(5) 0.016(4) -0.019(5) 0.004(6)
C42 0.039(6) 0.049(7) 0.160(13) 0.007(8) 0.027(8) 0.012(5)
C32 0.083(7) 0.062(7) 0.045(5) 0.001(5) -0.016(5) -0.044(6)
C41 0.058(7) 0.051(6) 0.104(9) 0.017(6) 0.043(7) 0.019(5)
C43 0.058(7) 0.031(5) 0.144(12) 0.001(6) -0.041(8) 0.007(5)
C37 0.099(8) 0.046(6) 0.043(5) 0.021(4) 0.020(5) 0.002(6)
C61 0.064(7) 0.073(7) 0.059(6) -0.021(5) -0.003(5) 0.036(6)
C60 0.042(5) 0.074(7) 0.060(6) -0.005(5) 0.003(5) 0.031(5)
Cl1A 0.0498(15) 0.135(3) 0.0566(15) -0.0073(16) 0.0101(12) -0.0261(16)
Cl2 0.086(2) 0.115(3) 0.0648(17) 0.0008(17) -0.0105(16) -0.0212(19)
C2AA 0.047(6) 0.088(8) 0.072(7) 0.007(6) 0.011(5) -0.021(6)
Cl0A 0.0390(15) 0.152(4) 0.170(4) 0.071(3) -0.0034(19) -0.0009(18)
Cl4A 0.128(3) 0.128(4) 0.093(2) 0.030(2) 0.002(2) -0.010(3)
O2 0.019(3) 0.031(3) 0.016(3) 0.003(3) -0.001(2) 0.002(3)
Cl2A 0.149(4) 0.283(7) 0.151(4) 0.003(5) 0.028(4) -0.022(5)
C0AA 0.103(11) 0.136(14) 0.094(10) -0.033(10) -0.027(8) 0.033(10)
Cl 0.155(10) 0.129(10) 0.114(9) -0.006(8) 0.052(8) -0.061(9)
C1A 0.170(8) 0.232(9) 0.123(8) -0.005(8) 0.039(7) -0.044(8)
O1 0.015(5) 0.036(4) 0.031(5) 0.002(4) 0.000(4) 0.000(4)
Cl1 0.036(6) 0.038(5) 0.049(7) -0.008(5) 0.007(5) 0.000(5)
Cl3 0.262(8) 0.143(6) 0.102(4) -0.012(4) 0.027(5) -0.073(6)
C1B 0.167(8) 0.230(9) 0.113(7) -0.008(7) 0.045(7) -0.049(8)

loop_
_atom_type_symbol
_atom_type_description
_atom_type_scat_dispersion_real
_atom_type_scat_dispersion_imag
_atom_type_scat_source
C C 0.0033 0.0016 'International Tables Vol C Tables 4.2.6.8 and 6.1.1.4'
H H 0.0000 0.0000 'International Tables Vol C Tables 4.2.6.8 and 6.1.1.4'
Cl Cl 0.1484 0.1585 'International Tables Vol C Tables 4.2.6.8 and 6.1.1.4'
O O 0.0106 0.0060 'International Tables Vol C Tables 4.2.6.8 and 6.1.1.4'
Os Os -1.2165 7.6030 'International Tables Vol C Tables 4.2.6.8 and 6.1.1.4'
P P 0.1023 0.0942 'International Tables Vol C Tables 4.2.6.8 and 6.1.1.4'

loop_
_geom_angle_atom_site_label_1
_geom_angle_atom_site_label_2
_geom_angle_atom_site_label_3
_geom_angle
_geom_angle_site_symmetry_1
_geom_angle_site_symmetry_3
_geom_angle_publ_flag
P1 Os1 P2 177.32(6) . . ?
P1 Os1 Cl1 90.0(3) . . ?
P2 Os1 Cl1 89.7(3) . . ?
C7 Os1 P1 90.13(19) . . ?
C7 Os1 P2 87.25(19) . . ?
C7 Os1 C4 74.3(3) . . ?
C7 Os1 C1 148.5(3) . . ?
C7 Os1 O2 128.8(3) . . ?
C7 Os1 Cl1 96.1(3) . . ?
C4 Os1 P1 90.22(18) . . ?
C4 Os1 P2 89.64(18) . . ?
C4 Os1 C1 74.3(3) . . ?
C4 Os1 Cl1 170.4(3) . . ?
C1 Os1 P1 89.80(19) . . ?
C1 Os1 P2 92.74(19) . . ?
C1 Os1 Cl1 115.4(3) . . ?
O2 Os1 P1 90.07(17) . . ?
O2 Os1 P2 91.12(18) . . ?
O2 Os1 C4 156.9(2) . . ?
O2 Os1 C1 82.7(3) . . ?
O2 Os1 Cl1 32.7(3) . . ?
O1 Os1 P1 87.4(3) . . ?
O1 Os1 P2 91.9(3) . . ?
O1 Os1 C7 87.3(3) . . ?
O1 Os1 C4 161.4(3) . . ?
O1 Os1 C1 124.2(3) . . ?
O1 Os1 O2 41.6(3) . . ?
C11 P1 Os1 113.2(2) . . ?
C11 P1 C22 102.8(3) . . ?
C11 P1 C16 102.6(3) . . ?
C22 P1 Os1 117.0(2) . . ?
C22 P1 C16 100.6(3) . . ?
C16 P1 Os1 118.4(2) . . ?
C28 P2 Os1 118.5(2) . . ?
C28 P2 C39 101.8(3) . . ?
C28 P2 C00V 99.8(3) . . ?
C39 P2 Os1 115.5(2) . . ?
C39 P2 C00V 103.0(3) . . ?
C00V P2 Os1 115.7(2) . . ?
C2 P3 C45 111.4(3) . . ?
C2 P3 C51 114.0(3) . . ?
C2 P3 C57 108.9(3) . . ?
C45 P3 C51 105.9(3) . . ?
C57 P3 C45 109.4(3) . . ?
C57 P3 C51 107.2(3) . . ?
Os1 C7 H7 119.6 . . ?
C6 C7 Os1 120.8(5) . . ?
C6 C7 H7 119.6 . . ?
C5 C4 Os1 120.7(5) . . ?
C5 C4 C3 119.2(6) . . ?
C3 C4 Os1 120.1(5) . . ?
C12 C11 P1 122.1(5) . . ?
C12 C11 C10 118.9(6) . . ?
C10 C11 P1 118.8(5) . . ?
C27 C22 P1 118.7(5) . . ?
C27 C22 C23 118.9(6) . . ?
C23 C22 P1 122.1(5) . . ?
C8 O5 C9 115.0(7) . . ?
C4 C5 H5 123.8 . . ?
C4 C5 C6 112.4(6) . . ?
C6 C5 H5 123.8 . . ?
C7 C6 C5 111.9(6) . . ?
C7 C6 C8 121.5(7) . . ?
C5 C6 C8 126.6(7) . . ?
C11 C12 H12 119.5 . . ?
C11 C12 C13 121.0(6) . . ?
C13 C12 H12 119.5 . . ?
C17 C16 P1 119.7(5) . . ?
C21 C16 P1 121.5(5) . . ?
C21 C16 C17 118.7(6) . . ?
C1 C2 P3 125.0(5) . . ?
C3 C2 P3 123.6(5) . . ?
C3 C2 C1 111.4(6) . . ?
O3 C1 Os1 127.3(6) . . ?
O3 C1 C2 115.7(7) . . ?
C2 C1 Os1 117.0(5) . . ?
C29 C28 P2 120.7(5) . . ?
C29 C28 C33 118.6(7) . . ?
C33 C28 P2 120.6(6) . . ?
C4 C3 H3 121.4 . . ?
C2 C3 C4 117.2(6) . . ?
C2 C3 H3 121.4 . . ?
C44 C39 P2 120.2(7) . . ?
C40 C39 P2 120.6(6) . . ?
C40 C39 C44 119.0(8) . . ?
C16 C17 H17 120.1 . . ?
C18 C17 C16 119.9(7) . . ?
C18 C17 H17 120.1 . . ?
C11 C10 H10 119.9 . . ?
C15 C10 C11 120.2(7) . . ?
C15 C10 H10 119.9 . . ?
C34 C00V P2 117.1(6) . . ?
C34 C00V C38 118.8(7) . . ?
C38 C00V P2 123.7(6) . . ?
C46 C45 P3 119.9(5) . . ?
C50 C45 P3 120.6(5) . . ?
C50 C45 C46 119.5(7) . . ?
C22 C27 H27 119.7 . . ?
C22 C27 C26 120.6(7) . . ?
C26 C27 H27 119.7 . . ?
C24 C25 H25 119.9 . . ?
C26 C25 H25 119.9 . . ?
C26 C25 C24 120.2(7) . . ?
C00V C34 H34 119.6 . . ?
C00V C34 C35 120.8(8) . . ?
C35 C34 H34 119.6 . . ?
C25 C24 H24 120.1 . . ?
C23 C24 C25 119.7(7) . . ?
C23 C24 H24 120.1 . . ?
C56 C51 P3 120.6(6) . . ?
C52 C51 P3 118.7(6) . . ?
C52 C51 C56 120.4(7) . . ?
C58 C57 P3 120.2(5) . . ?
C62 C57 P3 120.2(6) . . ?
C62 C57 C58 119.4(7) . . ?
O5 C8 C6 111.8(7) . . ?
O4 C8 O5 122.8(7) . . ?
O4 C8 C6 125.3(8) . . ?
C45 C46 H46 120.6 . . ?
C47 C46 C45 118.9(7) . . ?
C47 C46 H46 120.6 . . ?
C10 C15 H15 119.8 . . ?
C10 C15 C14 120.5(7) . . ?
C14 C15 H15 119.8 . . ?
C16 C21 H21 119.7 . . ?
C16 C21 C20 120.5(7) . . ?
C20 C21 H21 119.7 . . ?
C46 C47 H47 119.5 . . ?
C48 C47 C46 121.0(8) . . ?
C48 C47 H47 119.5 . . ?
C45 C50 H50 119.8 . . ?
C49 C50 C45 120.4(8) . . ?
C49 C50 H50 119.8 . . ?
C27 C26 H26 119.9 . . ?
C25 C26 C27 120.2(7) . . ?
C25 C26 H26 119.9 . . ?
C12 C13 H13 120.4 . . ?
C14 C13 C12 119.1(7) . . ?
C14 C13 H13 120.4 . . ?
C28 C29 H29 119.7 . . ?
C28 C29 C30 120.5(7) . . ?
C30 C29 H29 119.7 . . ?
C39 C44 H44 120.0 . . ?
C43 C44 C39 120.0(10) . . ?
C43 C44 H44 120.0 . . ?
C15 C14 H14 119.9 . . ?
C13 C14 C15 120.2(7) . . ?
C13 C14 H14 119.9 . . ?
C29 C30 H30 120.3 . . ?
C31 C30 C29 119.5(8) . . ?
C31 C30 H30 120.3 . . ?
C57 C58 H58 119.7 . . ?
C59 C58 C57 120.6(7) . . ?
C59 C58 H58 119.7 . . ?
C51 C56 H56 119.7 . . ?
C55 C56 C51 120.5(8) . . ?
C55 C56 H56 119.7 . . ?
C21 C20 H20 119.8 . . ?
C19 C20 C21 120.4(7) . . ?
C19 C20 H20 119.8 . . ?
C20 C19 H19 120.1 . . ?
C20 C19 C18 119.9(7) . . ?
C18 C19 H19 120.1 . . ?
C22 C23 H23 119.8 . . ?
C24 C23 C22 120.5(7) . . ?
C24 C23 H23 119.8 . . ?
C17 C18 H18 119.7 . . ?
C19 C18 C17 120.6(7) . . ?
C19 C18 H18 119.7 . . ?
C53 C54 H54 119.1 . . ?
C53 C54 C55 121.9(8) . . ?
C55 C54 H54 119.1 . . ?
C00V C38 H38 119.8 . . ?
C37 C38 C00V 120.4(8) . . ?
C37 C38 H38 119.8 . . ?
C39 C40 H40 120.2 . . ?
C41 C40 C39 119.6(10) . . ?
C41 C40 H40 120.2 . . ?
C34 C35 H35 119.9 . . ?
C36 C35 C34 120.2(8) . . ?
C36 C35 H35 119.9 . . ?
C28 C33 H33 119.5 . . ?
C32 C33 C28 121.1(8) . . ?
C32 C33 H33 119.5 . . ?
C47 C48 H48 120.3 . . ?
C47 C48 C49 119.5(8) . . ?
C49 C48 H48 120.3 . . ?
C54 C53 H53 119.8 . . ?
C54 C53 C52 120.5(8) . . ?
C52 C53 H53 119.8 . . ?
C57 C62 H62 120.2 . . ?
C61 C62 C57 119.6(8) . . ?
C61 C62 H62 120.2 . . ?
C51 C52 C53 117.7(8) . . ?
C51 C52 H52 121.1 . . ?
C53 C52 H52 121.1 . . ?
C50 C49 C48 120.7(8) . . ?
C50 C49 H49 119.6 . . ?
C48 C49 H49 119.6 . . ?
C58 C59 H59 120.1 . . ?
C60 C59 C58 119.7(8) . . ?
C60 C59 H59 120.1 . . ?
C30 C31 H31 119.5 . . ?
C30 C31 C32 121.0(8) . . ?
C32 C31 H31 119.5 . . ?
C35 C36 H36 120.2 . . ?
C35 C36 C37 119.6(8) . . ?
C37 C36 H36 120.2 . . ?
C56 C55 H55 120.5 . . ?
C54 C55 C56 119.0(9) . . ?
C54 C55 H55 120.5 . . ?
O5 C9 H9A 109.5 . . ?
O5 C9 H9B 109.5 . . ?
O5 C9 H9C 109.5 . . ?
H9A C9 H9B 109.5 . . ?
H9A C9 H9C 109.5 . . ?
H9B C9 H9C 109.5 . . ?
C41 C42 H42 120.0 . . ?
C41 C42 C43 120.0(10) . . ?
C43 C42 H42 120.0 . . ?
C33 C32 C31 119.4(8) . . ?
C33 C32 H32 120.3 . . ?
C31 C32 H32 120.3 . . ?
C40 C41 H41 119.5 . . ?
C42 C41 C40 121.1(11) . . ?
C42 C41 H41 119.5 . . ?
C44 C43 H43 120.0 . . ?
C42 C43 C44 120.1(11) . . ?
C42 C43 H43 120.0 . . ?
C38 C37 C36 120.2(9) . . ?
C38 C37 H37 119.9 . . ?
C36 C37 H37 119.9 . . ?
C62 C61 H61 119.4 . . ?
C62 C61 C60 121.2(9) . . ?
C60 C61 H61 119.4 . . ?
C59 C60 C61 119.5(8) . . ?
C59 C60 H60 120.2 . . ?
C61 C60 H60 120.2 . . ?
Cl1A C2AA H2AA 109.4 . . ?
Cl1A C2AA H2AB 109.4 . . ?
Cl2 C2AA Cl1A 111.1(6) . . ?
Cl2 C2AA H2AA 109.4 . . ?
Cl2 C2AA H2AB 109.4 . . ?
H2AA C2AA H2AB 108.0 . . ?
O1 O2 Os1 68.2(4) . . ?
Cl1 O2 Os1 94.8(5) . . ?
Cl0A C0AA Cl4A 111.3(8) . . ?
Cl0A C0AA H0AA 109.4 . . ?
Cl0A C0AA H0AB 109.4 . . ?
Cl4A C0AA H0AA 109.4 . . ?
Cl4A C0AA H0AB 109.4 . . ?
H0AA C0AA H0AB 108.0 . . ?
Cl2A C1A Cl 112.0(17) . . ?
Cl2A C1A H1AA 109.2 . . ?
Cl2A C1A H1AB 109.2 . . ?
Cl C1A H1AA 109.2 . . ?
Cl C1A H1AB 109.2 . . ?
H1AA C1A H1AB 107.9 . . ?
O2 O1 Os1 70.2(4) . . ?
O2 Cl1 Os1 52.5(4) . . ?
Cl2A C1B Cl3 106.0(11) . . ?
Cl2A C1B H1BA 110.5 . . ?
Cl2A C1B H1BB 110.5 . . ?
Cl3 C1B H1BA 110.5 . . ?
Cl3 C1B H1BB 110.5 . . ?
H1BA C1B H1BB 108.7 . . ?

loop_
_geom_bond_atom_site_label_1
_geom_bond_atom_site_label_2
_geom_bond_distance
_geom_bond_site_symmetry_2
_geom_bond_publ_flag
Os1 P1 2.3882(17) . ?
Os1 P2 2.3947(18) . ?
Os1 C7 2.034(7) . ?
Os1 C4 2.070(7) . ?
Os1 C1 2.182(8) . ?
Os1 O2 2.043(5) . ?
Os1 O1 2.016(8) . ?
Os1 Cl1 2.566(11) . ?
P1 C11 1.831(7) . ?
P1 C22 1.837(6) . ?
P1 C16 1.839(7) . ?
P2 C28 1.836(7) . ?
P2 C39 1.840(7) . ?
P2 C00V 1.844(7) . ?
P3 C2 1.778(7) . ?
P3 C45 1.803(7) . ?
P3 C51 1.811(7) . ?
P3 C57 1.799(7) . ?
C7 H7 0.9500 . ?
C7 C6 1.407(10) . ?
O3 C1 1.196(9) . ?
C4 C5 1.370(9) . ?
C4 C3 1.427(9) . ?
C11 C12 1.375(9) . ?
C11 C10 1.400(9) . ?
C22 C27 1.382(10) . ?
C22 C23 1.399(10) . ?
O5 C8 1.337(10) . ?
O5 C9 1.467(9) . ?
C5 H5 0.9500 . ?
C5 C6 1.431(10) . ?
C6 C8 1.469(10) . ?
C12 H12 0.9500 . ?
C12 C13 1.403(10) . ?
O4 C8 1.210(10) . ?
C16 C17 1.399(9) . ?
C16 C21 1.385(10) . ?
C2 C1 1.482(10) . ?
C2 C3 1.372(10) . ?
C28 C29 1.384(10) . ?
C28 C33 1.389(10) . ?
C3 H3 0.9500 . ?
C39 C44 1.394(11) . ?
C39 C40 1.393(11) . ?
C17 H17 0.9500 . ?
C17 C18 1.393(10) . ?
C10 H10 0.9500 . ?
C10 C15 1.377(10) . ?
C00V C34 1.372(10) . ?
C00V C38 1.395(10) . ?
C45 C46 1.403(10) . ?
C45 C50 1.378(10) . ?
C27 H27 0.9500 . ?
C27 C26 1.391(10) . ?
C25 H25 0.9500 . ?
C25 C24 1.389(11) . ?
C25 C26 1.371(11) . ?
C34 H34 0.9500 . ?
C34 C35 1.382(11) . ?
C24 H24 0.9500 . ?
C24 C23 1.385(10) . ?
C51 C56 1.386(10) . ?
C51 C52 1.384(10) . ?
C57 C58 1.386(10) . ?
C57 C62 1.386(10) . ?
C46 H46 0.9500 . ?
C46 C47 1.384(10) . ?
C15 H15 0.9500 . ?
C15 C14 1.382(11) . ?
C21 H21 0.9500 . ?
C21 C20 1.398(10) . ?
C47 H47 0.9500 . ?
C47 C48 1.370(12) . ?
C50 H50 0.9500 . ?
C50 C49 1.365(11) . ?
C26 H26 0.9500 . ?
C13 H13 0.9500 . ?
C13 C14 1.378(11) . ?
C29 H29 0.9500 . ?
C29 C30 1.396(10) . ?
C44 H44 0.9500 . ?
C44 C43 1.388(14) . ?
C14 H14 0.9500 . ?
C30 H30 0.9500 . ?
C30 C31 1.360(12) . ?
C58 H58 0.9500 . ?
C58 C59 1.382(11) . ?
C56 H56 0.9500 . ?
C56 C55 1.369(11) . ?
C20 H20 0.9500 . ?
C20 C19 1.364(11) . ?
C19 H19 0.9500 . ?
C19 C18 1.380(11) . ?
C23 H23 0.9500 . ?
C18 H18 0.9500 . ?
C54 H54 0.9500 . ?
C54 C53 1.344(13) . ?
C54 C55 1.368(13) . ?
C38 H38 0.9500 . ?
C38 C37 1.372(12) . ?
C40 H40 0.9500 . ?
C40 C41 1.384(12) . ?
C35 H35 0.9500 . ?
C35 C36 1.373(12) . ?
C33 H33 0.9500 . ?
C33 C32 1.371(11) . ?
C48 H48 0.9500 . ?
C48 C49 1.379(12) . ?
C53 H53 0.9500 . ?
C53 C52 1.410(12) . ?
C62 H62 0.9500 . ?
C62 C61 1.372(12) . ?
C52 H52 0.9500 . ?
C49 H49 0.9500 . ?
C59 H59 0.9500 . ?
C59 C60 1.378(12) . ?
C31 H31 0.9500 . ?
C31 C32 1.385(13) . ?
C36 H36 0.9500 . ?
C36 C37 1.381(13) . ?
C55 H55 0.9500 . ?
C9 H9A 0.9800 . ?
C9 H9B 0.9800 . ?
C9 H9C 0.9800 . ?
C42 H42 0.9500 . ?
C42 C41 1.361(16) . ?
C42 C43 1.376(17) . ?
C32 H32 0.9500 . ?
C41 H41 0.9500 . ?
C43 H43 0.9500 . ?
C37 H37 0.9500 . ?
C61 H61 0.9500 . ?
C61 C60 1.381(13) . ?
C60 H60 0.9500 . ?
Cl1A C2AA 1.753(10) . ?
Cl2 C2AA 1.733(11) . ?
C2AA H2AA 0.9900 . ?
C2AA H2AB 0.9900 . ?
Cl0A C0AA 1.693(15) . ?
Cl4A C0AA 1.796(16) . ?
O2 O1 1.441(10) . ?
O2 Cl1 1.390(13) . ?
Cl2A C1A 1.74(2) . ?
Cl2A C1B 1.709(16) . ?
C0AA H0AA 0.9900 . ?
C0AA H0AB 0.9900 . ?
Cl C1A 1.80(2) . ?
C1A H1AA 0.9900 . ?
C1A H1AB 0.9900 . ?
Cl3 C1B 1.730(16) . ?
C1B H1BA 0.9900 . ?
C1B H1BB 0.9900 . ?

loop_
_geom_torsion_atom_site_label_1
_geom_torsion_atom_site_label_2
_geom_torsion_atom_site_label_3
_geom_torsion_atom_site_label_4
_geom_torsion
_geom_torsion_site_symmetry_1
_geom_torsion_site_symmetry_2
_geom_torsion_site_symmetry_3
_geom_torsion_site_symmetry_4
_geom_torsion_publ_flag
Os1 P1 C11 C12 -99.1(5) . . . . ?
Os1 P1 C11 C10 75.9(5) . . . . ?
Os1 P1 C22 C27 39.3(6) . . . . ?
Os1 P1 C22 C23 -147.2(5) . . . . ?
Os1 P1 C16 C17 31.3(6) . . . . ?
Os1 P1 C16 C21 -151.8(5) . . . . ?
Os1 P2 C28 C29 -22.7(7) . . . . ?
Os1 P2 C28 C33 160.9(6) . . . . ?
Os1 P2 C39 C44 -68.6(7) . . . . ?
Os1 P2 C39 C40 106.3(6) . . . . ?
Os1 P2 C00V C34 -48.0(6) . . . . ?
Os1 P2 C00V C38 139.8(6) . . . . ?
Os1 C7 C6 C5 0.9(8) . . . . ?
Os1 C7 C6 C8 178.9(5) . . . . ?
Os1 C4 C5 C6 -0.3(8) . . . . ?
Os1 C4 C3 C2 -1.1(8) . . . . ?
P1 C11 C12 C13 175.3(5) . . . . ?
P1 C11 C10 C15 -177.3(6) . . . . ?
P1 C22 C27 C26 174.1(6) . . . . ?
P1 C22 C23 C24 -174.2(6) . . . . ?
P1 C16 C17 C18 176.7(5) . . . . ?
P1 C16 C21 C20 -177.0(6) . . . . ?
P2 C28 C29 C30 -175.9(6) . . . . ?
P2 C28 C33 C32 177.0(8) . . . . ?
P2 C39 C44 C43 174.0(7) . . . . ?
P2 C39 C40 C41 -172.6(7) . . . . ?
P2 C00V C34 C35 -172.5(6) . . . . ?
P2 C00V C38 C37 173.1(7) . . . . ?
P3 C2 C1 Os1 178.8(4) . . . . ?
P3 C2 C1 O3 -1.5(10) . . . . ?
P3 C2 C3 C4 -178.4(5) . . . . ?
P3 C45 C46 C47 179.9(6) . . . . ?
P3 C45 C50 C49 179.5(7) . . . . ?
P3 C51 C56 C55 175.3(6) . . . . ?
P3 C51 C52 C53 -176.4(6) . . . . ?
P3 C57 C58 C59 176.1(6) . . . . ?
P3 C57 C62 C61 -176.0(8) . . . . ?
C7 C6 C8 O5 -176.8(6) . . . . ?
C7 C6 C8 O4 4.0(13) . . . . ?
C4 C5 C6 C7 -0.4(9) . . . . ?
C4 C5 C6 C8 -178.2(7) . . . . ?
C11 P1 C22 C27 163.9(6) . . . . ?
C11 P1 C22 C23 -22.6(6) . . . . ?
C11 P1 C16 C17 -94.1(6) . . . . ?
C11 P1 C16 C21 82.8(6) . . . . ?
C11 C12 C13 C14 1.7(11) . . . . ?
C11 C10 C15 C14 1.8(12) . . . . ?
C22 P1 C11 C12 133.8(6) . . . . ?
C22 P1 C11 C10 -51.2(6) . . . . ?
C22 P1 C16 C17 160.0(6) . . . . ?
C22 P1 C16 C21 -23.0(6) . . . . ?
C22 C27 C26 C25 0.6(12) . . . . ?
C5 C4 C3 C2 178.6(6) . . . . ?
C5 C6 C8 O5 0.9(11) . . . . ?
C5 C6 C8 O4 -178.4(8) . . . . ?
C12 C11 C10 C15 -2.1(10) . . . . ?
C12 C13 C14 C15 -2.0(12) . . . . ?
C16 P1 C11 C12 29.6(6) . . . . ?
C16 P1 C11 C10 -155.4(5) . . . . ?
C16 P1 C22 C27 -90.4(6) . . . . ?
C16 P1 C22 C23 83.1(6) . . . . ?
C16 C17 C18 C19 0.5(11) . . . . ?
C16 C21 C20 C19 0.2(12) . . . . ?
C2 P3 C45 C46 -161.5(6) . . . . ?
C2 P3 C45 C50 18.8(8) . . . . ?
C2 P3 C51 C56 46.4(7) . . . . ?
C2 P3 C51 C52 -139.6(6) . . . . ?
C2 P3 C57 C58 67.1(6) . . . . ?
C2 P3 C57 C62 -116.8(7) . . . . ?
C1 C2 C3 C4 1.0(9) . . . . ?
C28 P2 C39 C44 161.7(7) . . . . ?
C28 P2 C39 C40 -23.4(7) . . . . ?
C28 P2 C00V C34 80.3(6) . . . . ?
C28 P2 C00V C38 -91.9(7) . . . . ?
C28 C29 C30 C31 -0.6(13) . . . . ?
C28 C33 C32 C31 -1.6(16) . . . . ?
C3 C4 C5 C6 180.0(6) . . . . ?
C3 C2 C1 Os1 -0.6(8) . . . . ?
C3 C2 C1 O3 179.1(6) . . . . ?
C39 P2 C28 C29 105.1(6) . . . . ?
C39 P2 C28 C33 -71.3(7) . . . . ?
C39 P2 C00V C34 -175.0(6) . . . . ?
C39 P2 C00V C38 12.7(8) . . . . ?
C39 C44 C43 C42 -2.0(16) . . . . ?
C39 C40 C41 C42 -0.8(15) . . . . ?
C17 C16 C21 C20 0.0(10) . . . . ?
C10 C11 C12 C13 0.3(10) . . . . ?
C10 C15 C14 C13 0.2(12) . . . . ?
C00V P2 C28 C29 -149.3(6) . . . . ?
C00V P2 C28 C33 34.4(7) . . . . ?
C00V P2 C39 C44 58.6(7) . . . . ?
C00V P2 C39 C40 -126.5(6) . . . . ?
C00V C34 C35 C36 0.0(12) . . . . ?
C00V C38 C37 C36 -2.2(15) . . . . ?
C45 P3 C2 C1 52.9(7) . . . . ?
C45 P3 C2 C3 -127.8(6) . . . . ?
C45 P3 C51 C56 -76.4(6) . . . . ?
C45 P3 C51 C52 97.7(6) . . . . ?
C45 P3 C57 C58 -171.0(5) . . . . ?
C45 P3 C57 C62 5.1(7) . . . . ?
C45 C46 C47 C48 1.2(12) . . . . ?
C45 C50 C49 C48 0.0(15) . . . . ?
C27 C22 C23 C24 -0.7(10) . . . . ?
C25 C24 C23 C22 0.0(11) . . . . ?
C34 C00V C38 C37 1.0(13) . . . . ?
C34 C35 C36 C37 -1.2(14) . . . . ?
C24 C25 C26 C27 -1.3(12) . . . . ?
C51 P3 C2 C1 -66.9(7) . . . . ?
C51 P3 C2 C3 112.4(6) . . . . ?
C51 P3 C45 C46 -37.0(7) . . . . ?
C51 P3 C45 C50 143.3(7) . . . . ?
C51 P3 C57 C58 -56.7(6) . . . . ?
C51 P3 C57 C62 119.5(7) . . . . ?
C51 C56 C55 C54 0.3(12) . . . . ?
C57 P3 C2 C1 173.5(6) . . . . ?
C57 P3 C2 C3 -7.2(7) . . . . ?
C57 P3 C45 C46 78.1(6) . . . . ?
C57 P3 C45 C50 -101.6(7) . . . . ?
C57 P3 C51 C56 166.9(6) . . . . ?
C57 P3 C51 C52 -19.0(7) . . . . ?
C57 C58 C59 C60 -0.8(13) . . . . ?
C57 C62 C61 C60 0.5(16) . . . . ?
C46 C45 C50 C49 -0.2(13) . . . . ?
C46 C47 C48 C49 -1.4(13) . . . . ?
C21 C16 C17 C18 -0.4(10) . . . . ?
C21 C20 C19 C18 -0.1(12) . . . . ?
C47 C48 C49 C50 0.8(14) . . . . ?
C50 C45 C46 C47 -0.4(11) . . . . ?
C26 C25 C24 C23 0.9(12) . . . . ?
C29 C28 C33 C32 0.6(13) . . . . ?
C29 C30 C31 C32 -0.4(16) . . . . ?
C44 C39 C40 C41 2.3(12) . . . . ?
C30 C31 C32 C33 1.5(17) . . . . ?
C58 C57 C62 C61 0.2(13) . . . . ?
C58 C59 C60 C61 1.5(15) . . . . ?
C56 C51 C52 C53 -2.3(11) . . . . ?
C20 C19 C18 C17 -0.2(12) . . . . ?
C23 C22 C27 C26 0.4(11) . . . . ?
C54 C53 C52 C51 1.7(13) . . . . ?
C38 C00V C34 C35 0.1(12) . . . . ?
C40 C39 C44 C43 -0.9(13) . . . . ?
C35 C36 C37 C38 2.3(15) . . . . ?
C33 C28 C29 C30 0.5(12) . . . . ?
C53 C54 C55 C56 -1.0(14) . . . . ?
C62 C57 C58 C59 0.0(11) . . . . ?
C62 C61 C60 C59 -1.4(17) . . . . ?
C52 C51 C56 C55 1.4(11) . . . . ?
C55 C54 C53 C52 0.0(14) . . . . ?
C9 O5 C8 C6 -178.6(7) . . . . ?
C9 O5 C8 O4 0.6(12) . . . . ?
C41 C42 C43 C44 3.6(17) . . . . ?
C43 C42 C41 C40 -2.2(17) . . . . ?
